data_7128059
loop_
_publ_author_name
'Sundaravelu, Nallappan'
'Singha, Tushar'
'Nandy, Anuradha'
'Sekar, Govindasamy'

_publ_section_title
;
 Copper-catalyzed domino synthesis of multi-substituted benzo[b]thiophene
 through radical cyclization using xanthate as a sulfur surrogate.
;
_journal_issue 37
_journal_name_full 'Chemical communications (Cambridge, England)'
_journal_page_first 4512
_journal_page_last 4515
_journal_paper_doi 10.1039/d0cc08429h
_journal_volume 57
_journal_year 2021
_chemical_formula_sum 'C16 H10 O2 S2'
_chemical_formula_weight 298.36
_space_group_crystal_system triclinic
_space_group_IT_number 2
_space_group_name_Hall '-P 1'
_space_group_name_H-M_alt 'P -1'
_atom_sites_solution_hydrogens geom
_audit_creation_method SHELXL-2018/3
_audit_update_record
;
2020-11-12 deposited with the CCDC.	2021-03-23 downloaded from the CCDC.
;
_cell_angle_alpha 88.3339(18)
_cell_angle_beta 86.4577(18)
_cell_angle_gamma 76.6509(16)
_cell_formula_units_Z 2
_cell_length_a 6.9373(3)
_cell_length_b 9.0024(4)
_cell_length_c 11.0434(5)
_cell_measurement_reflns_used 6286
_cell_measurement_temperature 296(2)
_cell_measurement_theta_max 27.12
_cell_measurement_theta_min 2.33
_cell_volume 669.69(5)
_computing_cell_refinement 'Bruker SAINT'
_computing_data_collection 'Bruker APEX2'
_computing_data_reduction 'Bruker SAINT'
_computing_molecular_graphics 'Bruker SHELXTL'
_computing_publication_material 'Bruker SHELXTL'
_computing_structure_refinement 'SHELXL-2018/3 (Sheldrick, 2018)'
_computing_structure_solution 'SHELXS-97 (Sheldrick 2008)'
_diffrn_ambient_temperature 296(2)
_diffrn_measured_fraction_theta_full 0.999
_diffrn_measured_fraction_theta_max 0.999
_diffrn_measurement_device_type 'Bruker APEX-II CCD'
_diffrn_measurement_method '\f and \w scans'
_diffrn_radiation_type MoK\a
_diffrn_radiation_wavelength 0.71073
_diffrn_reflns_av_unetI/netI 0.0508
_diffrn_reflns_Laue_measured_fraction_full 0.999
_diffrn_reflns_Laue_measured_fraction_max 0.999
_diffrn_reflns_limit_h_max 8
_diffrn_reflns_limit_h_min -7
_diffrn_reflns_limit_k_max 10
_diffrn_reflns_limit_k_min -10
_diffrn_reflns_limit_l_max 13
_diffrn_reflns_limit_l_min -13
_diffrn_reflns_number 8889
_diffrn_reflns_point_group_measured_fraction_full 0.999
_diffrn_reflns_point_group_measured_fraction_max 0.999
_diffrn_reflns_theta_full 24.991
_diffrn_reflns_theta_max 24.991
_diffrn_reflns_theta_min 1.848
_exptl_absorpt_coefficient_mu 0.394
_exptl_absorpt_correction_T_max 0.954
_exptl_absorpt_correction_T_min 0.932
_exptl_absorpt_correction_type multi-scan
_exptl_absorpt_process_details 'SADABS V2014/5(Bruker AXS.Inc)'
_exptl_crystal_colour brown
_exptl_crystal_density_diffrn 1.480
_exptl_crystal_description Rectangular
_exptl_crystal_F_000 308
_exptl_crystal_size_max 0.180
_exptl_crystal_size_mid 0.150
_exptl_crystal_size_min 0.120
_refine_diff_density_max 0.251
_refine_diff_density_min -0.259
_refine_diff_density_rms 0.047
_refine_ls_extinction_method none
_refine_ls_goodness_of_fit_ref 0.951
_refine_ls_hydrogen_treatment constr
_refine_ls_matrix_type full
_refine_ls_number_parameters 183
_refine_ls_number_reflns 8889
_refine_ls_number_restraints 0
_refine_ls_restrained_S_all 0.951
_refine_ls_R_factor_all 0.0408
_refine_ls_R_factor_gt 0.0365
_refine_ls_shift/su_max 0.000
_refine_ls_shift/su_mean 0.000
_refine_ls_structure_factor_coef Fsqd
_refine_ls_weighting_details 'w=1/[\s^2^(Fo^2^)+(0.1010P)^2^] where P=(Fo^2^+2Fc^2^)/3'
_refine_ls_weighting_scheme calc
_refine_ls_wR_factor_gt 0.1182
_refine_ls_wR_factor_ref 0.1279
_reflns_Friedel_coverage 0.000
_reflns_number_gt 7875
_reflns_number_total 8889
_reflns_threshold_expression 'I > 2\s(I)'
_cod_data_source_file d0cc08429h2.cif
_cod_data_source_block shelx
_cod_depositor_comments 'Adding full bibliography for 7128058--7128060.cif.'
_cod_database_code 7128059
_shelx_shelxl_version_number 2018/3
_shelx_space_group_comment
;
The symmetry employed for this shelxl refinement is uniquely defined
by the following loop, which should always be used as a source of
symmetry information in preference to the above space-group names.
They are only intended as comments.
;
_shelx_estimated_absorpt_t_min 0.932
_shelx_estimated_absorpt_t_max 0.954

loop_
_space_group_symop_operation_xyz
'x, y, z'
'-x, -y, -z'

loop_
_atom_site_label
_atom_site_type_symbol
_atom_site_fract_x
_atom_site_fract_y
_atom_site_fract_z
_atom_site_U_iso_or_equiv
_atom_site_adp_type
_atom_site_occupancy
_atom_site_site_symmetry_order
_atom_site_calc_flag
_atom_site_refinement_flags_posn
_atom_site_refinement_flags_adp
_atom_site_refinement_flags_occupancy
_atom_site_disorder_assembly
_atom_site_disorder_group
C1 C 0.2368(3) 0.6021(2) -0.1812(2) 0.0328(5) Uani 1 1 d . . . . .
C2 C 0.2644(3) 0.5391(3) -0.2971(2) 0.0426(6) Uani 1 1 d . . . . .
H2 H 0.295897 0.433851 -0.306781 0.051 Uiso 1 1 calc R U . . .
C3 C 0.2440(3) 0.6354(3) -0.3959(2) 0.0513(6) Uani 1 1 d . . . . .
H3 H 0.263083 0.594736 -0.473349 0.062 Uiso 1 1 calc R U . . .
C4 C 0.1953(3) 0.7932(3) -0.3825(2) 0.0527(7) Uani 1 1 d . . . . .
H4 H 0.180876 0.855928 -0.451344 0.063 Uiso 1 1 calc R U . . .
C5 C 0.1680(3) 0.8587(3) -0.2694(2) 0.0453(6) Uani 1 1 d . . . . .
H5 H 0.136000 0.964217 -0.261106 0.054 Uiso 1 1 calc R U . . .
C6 C 0.1900(3) 0.7614(2) -0.1676(2) 0.0345(5) Uani 1 1 d . . . . .
C7 C 0.2144(3) 0.6263(2) 0.0313(2) 0.0293(5) Uani 1 1 d . . . . .
C8 C 0.2189(3) 0.5777(2) 0.1545(2) 0.0311(5) Uani 1 1 d . . . . .
C9 C 0.2623(3) 0.4110(2) 0.16875(19) 0.0287(5) Uani 1 1 d . . . . .
C10 C 0.2724(3) 0.3403(2) 0.28365(19) 0.0331(5) Uani 1 1 d . . . . .
H10 H 0.252935 0.399605 0.352817 0.040 Uiso 1 1 calc R U . . .
C11 C 0.3108(3) 0.1839(2) 0.2950(2) 0.0359(5) Uani 1 1 d . . . . .
C12 C 0.3381(3) 0.0939(2) 0.1913(2) 0.0404(6) Uani 1 1 d . . . . .
H12 H 0.362087 -0.011808 0.199308 0.048 Uiso 1 1 calc R U . . .
C13 C 0.3298(3) 0.1605(2) 0.0781(2) 0.0364(5) Uani 1 1 d . . . . .
H13 H 0.348526 0.100241 0.009500 0.044 Uiso 1 1 calc R U . . .
C14 C 0.2933(3) 0.3185(2) 0.06603(19) 0.0299(5) Uani 1 1 d . . . . .
C15 C 0.2482(3) 0.5293(2) -0.06533(19) 0.0299(5) Uani 1 1 d . . . . .
C16 C 0.3017(4) 0.1914(3) 0.5106(2) 0.0543(7) Uani 1 1 d . . . . .
H16A H 0.400623 0.250513 0.509021 0.081 Uiso 1 1 calc R U . . .
H16B H 0.317040 0.123125 0.579569 0.081 Uiso 1 1 calc R U . . .
H16C H 0.172076 0.258465 0.516171 0.081 Uiso 1 1 calc R U . . .
O1 O 0.28796(19) 0.37471(14) -0.05162(13) 0.0328(4) Uani 1 1 d . . . . .
O2 O 0.3244(2) 0.10526(16) 0.40223(15) 0.0500(5) Uani 1 1 d . . . . .
S1 S 0.16463(7) 0.81637(5) -0.01665(5) 0.0367(2) Uani 1 1 d . . . . .
S2 S 0.17859(10) 0.69999(6) 0.26752(5) 0.0539(3) Uani 1 1 d . . . . .

loop_
_atom_site_aniso_label
_atom_site_aniso_U_11
_atom_site_aniso_U_22
_atom_site_aniso_U_33
_atom_site_aniso_U_23
_atom_site_aniso_U_13
_atom_site_aniso_U_12
C1 0.0292(10) 0.0417(12) 0.0293(13) 0.0016(9) -0.0029(9) -0.0118(9)
C2 0.0461(13) 0.0513(13) 0.0323(14) -0.0018(11) -0.0028(11) -0.0150(10)
C3 0.0541(14) 0.0710(17) 0.0308(15) 0.0016(12) -0.0041(12) -0.0182(12)
C4 0.0507(14) 0.0743(17) 0.0354(16) 0.0203(13) -0.0084(12) -0.0198(12)
C5 0.0434(13) 0.0485(13) 0.0448(16) 0.0152(11) -0.0062(11) -0.0132(10)
C6 0.0316(10) 0.0380(11) 0.0351(14) 0.0045(9) -0.0044(9) -0.0104(9)
C7 0.0298(10) 0.0260(10) 0.0319(13) 0.0009(9) -0.0007(9) -0.0065(8)
C8 0.0321(10) 0.0298(10) 0.0312(13) -0.0018(9) -0.0002(9) -0.0072(8)
C9 0.0274(10) 0.0287(10) 0.0304(13) -0.0012(9) -0.0004(9) -0.0073(8)
C10 0.0371(11) 0.0315(10) 0.0303(13) -0.0012(9) -0.0009(10) -0.0074(9)
C11 0.0368(11) 0.0330(11) 0.0376(14) 0.0074(10) -0.0014(10) -0.0083(9)
C12 0.0456(12) 0.0240(10) 0.0507(16) 0.0000(10) -0.0014(11) -0.0067(9)
C13 0.0398(11) 0.0301(10) 0.0393(14) -0.0075(9) -0.0002(10) -0.0076(9)
C14 0.0271(10) 0.0301(10) 0.0327(13) -0.0001(9) -0.0007(9) -0.0076(8)
C15 0.0278(10) 0.0286(10) 0.0340(13) 0.0012(9) -0.0024(9) -0.0078(8)
C16 0.0692(16) 0.0543(15) 0.0366(16) 0.0128(12) -0.0010(13) -0.0106(12)
O1 0.0388(8) 0.0313(7) 0.0285(9) 0.0010(6) -0.0019(7) -0.0087(6)
O2 0.0707(11) 0.0375(9) 0.0402(11) 0.0121(7) -0.0044(8) -0.0104(8)
S1 0.0457(4) 0.0269(3) 0.0367(4) 0.0032(3) -0.0031(3) -0.0067(2)
S2 0.0955(5) 0.0314(3) 0.0313(4) -0.0055(3) 0.0011(4) -0.0080(3)

loop_
_atom_type_symbol
_atom_type_description
_atom_type_scat_dispersion_real
_atom_type_scat_dispersion_imag
_atom_type_scat_source
C C 0.0033 0.0016 'International Tables Vol C Tables 4.2.6.8 and 6.1.1.4'
H H 0.0000 0.0000 'International Tables Vol C Tables 4.2.6.8 and 6.1.1.4'
O O 0.0106 0.0060 'International Tables Vol C Tables 4.2.6.8 and 6.1.1.4'
S S 0.1246 0.1234 'International Tables Vol C Tables 4.2.6.8 and 6.1.1.4'

loop_
_geom_angle_atom_site_label_1
_geom_angle_atom_site_label_2
_geom_angle_atom_site_label_3
_geom_angle
_geom_angle_site_symmetry_1
_geom_angle_site_symmetry_3
_geom_angle_publ_flag
C2 C1 C6 120.2(2) . . ?
C2 C1 C15 130.10(19) . . ?
C6 C1 C15 109.67(19) . . ?
C3 C2 C1 118.7(2) . . ?
C3 C2 H2 120.6 . . ?
C1 C2 H2 120.6 . . ?
C2 C3 C4 121.1(2) . . ?
C2 C3 H3 119.4 . . ?
C4 C3 H3 119.4 . . ?
C3 C4 C5 121.5(2) . . ?
C3 C4 H4 119.3 . . ?
C5 C4 H4 119.3 . . ?
C4 C5 C6 117.9(2) . . ?
C4 C5 H5 121.0 . . ?
C6 C5 H5 121.0 . . ?
C5 C6 C1 120.5(2) . . ?
C5 C6 S1 126.39(18) . . ?
C1 C6 S1 113.11(16) . . ?
C15 C7 C8 124.30(17) . . ?
C15 C7 S1 111.42(16) . . ?
C8 C7 S1 124.28(16) . . ?
C7 C8 C9 112.74(18) . . ?
C7 C8 S2 122.22(15) . . ?
C9 C8 S2 125.04(16) . . ?
C10 C9 C14 118.43(17) . . ?
C10 C9 C8 121.52(18) . . ?
C14 C9 C8 120.04(18) . . ?
C11 C10 C9 120.6(2) . . ?
C11 C10 H10 119.7 . . ?
C9 C10 H10 119.7 . . ?
O2 C11 C10 124.7(2) . . ?
O2 C11 C12 115.21(18) . . ?
C10 C11 C12 120.0(2) . . ?
C13 C12 C11 120.40(18) . . ?
C13 C12 H12 119.8 . . ?
C11 C12 H12 119.8 . . ?
C12 C13 C14 119.8(2) . . ?
C12 C13 H13 120.1 . . ?
C14 C13 H13 120.1 . . ?
O1 C14 C13 115.51(18) . . ?
O1 C14 C9 123.77(17) . . ?
C13 C14 C9 120.72(19) . . ?
O1 C15 C7 122.74(18) . . ?
O1 C15 C1 122.18(18) . . ?
C7 C15 C1 115.07(17) . . ?
O2 C16 H16A 109.5 . . ?
O2 C16 H16B 109.5 . . ?
H16A C16 H16B 109.5 . . ?
O2 C16 H16C 109.5 . . ?
H16A C16 H16C 109.5 . . ?
H16B C16 H16C 109.5 . . ?
C15 O1 C14 116.40(15) . . ?
C11 O2 C16 117.48(16) . . ?
C7 S1 C6 90.72(10) . . ?

loop_
_geom_bond_atom_site_label_1
_geom_bond_atom_site_label_2
_geom_bond_distance
_geom_bond_site_symmetry_2
_geom_bond_publ_flag
C1 C2 1.400(3) . ?
C1 C6 1.406(3) . ?
C1 C15 1.419(3) . ?
C2 C3 1.366(3) . ?
C2 H2 0.9300 . ?
C3 C4 1.393(3) . ?
C3 H3 0.9300 . ?
C4 C5 1.381(3) . ?
C4 H4 0.9300 . ?
C5 C6 1.399(3) . ?
C5 H5 0.9300 . ?
C6 S1 1.739(2) . ?
C7 C15 1.373(3) . ?
C7 C8 1.417(3) . ?
C7 S1 1.7393(18) . ?
C8 C9 1.466(3) . ?
C8 S2 1.656(2) . ?
C9 C10 1.402(3) . ?
C9 C14 1.403(3) . ?
C10 C11 1.374(3) . ?
C10 H10 0.9300 . ?
C11 O2 1.359(3) . ?
C11 C12 1.400(3) . ?
C12 C13 1.369(3) . ?
C12 H12 0.9300 . ?
C13 C14 1.389(3) . ?
C13 H13 0.9300 . ?
C14 O1 1.380(2) . ?
C15 O1 1.361(2) . ?
C16 O2 1.426(3) . ?
C16 H16A 0.9600 . ?
C16 H16B 0.9600 . ?
C16 H16C 0.9600 . ?

loop_
_geom_torsion_atom_site_label_1
_geom_torsion_atom_site_label_2
_geom_torsion_atom_site_label_3
_geom_torsion_atom_site_label_4
_geom_torsion
_geom_torsion_site_symmetry_1
_geom_torsion_site_symmetry_2
_geom_torsion_site_symmetry_3
_geom_torsion_site_symmetry_4
_geom_torsion_publ_flag
C6 C1 C2 C3 -0.3(3) . . . . ?
C15 C1 C2 C3 179.7(2) . . . . ?
C1 C2 C3 C4 -0.5(3) . . . . ?
C2 C3 C4 C5 0.8(3) . . . . ?
C3 C4 C5 C6 -0.3(3) . . . . ?
C4 C5 C6 C1 -0.5(3) . . . . ?
C4 C5 C6 S1 179.58(15) . . . . ?
C2 C1 C6 C5 0.8(3) . . . . ?
C15 C1 C6 C5 -179.22(17) . . . . ?
C2 C1 C6 S1 -179.29(15) . . . . ?
C15 C1 C6 S1 0.7(2) . . . . ?
C15 C7 C8 C9 -0.4(3) . . . . ?
S1 C7 C8 C9 179.35(13) . . . . ?
C15 C7 C8 S2 179.52(14) . . . . ?
S1 C7 C8 S2 -0.7(3) . . . . ?
C7 C8 C9 C10 -179.70(16) . . . . ?
S2 C8 C9 C10 0.3(3) . . . . ?
C7 C8 C9 C14 -0.3(3) . . . . ?
S2 C8 C9 C14 179.79(13) . . . . ?
C14 C9 C10 C11 -0.3(3) . . . . ?
C8 C9 C10 C11 179.14(16) . . . . ?
C9 C10 C11 O2 179.61(18) . . . . ?
C9 C10 C11 C12 -0.7(3) . . . . ?
O2 C11 C12 C13 -179.30(17) . . . . ?
C10 C11 C12 C13 1.0(3) . . . . ?
C11 C12 C13 C14 -0.2(3) . . . . ?
C12 C13 C14 O1 179.94(16) . . . . ?
C12 C13 C14 C9 -0.8(3) . . . . ?
C10 C9 C14 O1 -179.74(16) . . . . ?
C8 C9 C14 O1 0.8(3) . . . . ?
C10 C9 C14 C13 1.1(3) . . . . ?
C8 C9 C14 C13 -178.40(17) . . . . ?
C8 C7 C15 O1 0.7(3) . . . . ?
S1 C7 C15 O1 -179.16(13) . . . . ?
C8 C7 C15 C1 -179.91(17) . . . . ?
S1 C7 C15 C1 0.3(2) . . . . ?
C2 C1 C15 O1 -1.2(3) . . . . ?
C6 C1 C15 O1 178.81(15) . . . . ?
C2 C1 C15 C7 179.37(19) . . . . ?
C6 C1 C15 C7 -0.6(2) . . . . ?
C7 C15 O1 C14 -0.1(3) . . . . ?
C1 C15 O1 C14 -179.50(16) . . . . ?
C13 C14 O1 C15 178.63(15) . . . . ?
C9 C14 O1 C15 -0.6(3) . . . . ?
C10 C11 O2 C16 -1.5(3) . . . . ?
C12 C11 O2 C16 178.78(17) . . . . ?
C15 C7 S1 C6 0.11(14) . . . . ?
C8 C7 S1 C6 -179.70(17) . . . . ?
C5 C6 S1 C7 179.43(19) . . . . ?
C1 C6 S1 C7 -0.48(15) . . . . ?
